data_4089351
loop_
_publ_author_name
'Vela, Javier'
'Zhu, Liwei'
'Flaschenriem, Christine J.'
'Brennessel, William W.'
'Lachicotte, Rene J.'
'Holland, Patrick L.'

_publ_section_title
;
 Macrocyclic Binucleating \b-Diketiminate Ligands and their Lithium,
 Aluminum, and Zinc Complexes.
;
_journal_issue 14
_journal_name_full Organometallics
_journal_page_first 3416
_journal_page_last 3423
_journal_paper_doi 10.1021/om0700258
_journal_volume 26
_journal_year 2007
_chemical_formula_moiety 'C30 H42 Al2 N4'
_chemical_formula_sum 'C30 H42 Al2 N4'
_chemical_formula_weight 512.64
_chemical_name_common holjv62
_space_group_IT_number 14
_space_group_name_Hall '-P 2yn'
_space_group_name_H-M_alt 'P 1 21/n 1'
_symmetry_cell_setting monoclinic
_symmetry_space_group_name_H-M 'P 1 21/n 1'
_atom_sites_solution_hydrogens geom
_atom_sites_solution_primary direct
_atom_sites_solution_secondary difmap
_audit_creation_method SHELXL-97
_cell_angle_alpha 90.00
_cell_angle_beta 107.887(1)
_cell_angle_gamma 90.00
_cell_formula_units_Z 2
_cell_length_a 9.0065(4)
_cell_length_b 15.1913(7)
_cell_length_c 10.9765(5)
_cell_measurement_reflns_used 4978
_cell_measurement_temperature 100.0(1)
_cell_measurement_theta_max 29.23
_cell_measurement_theta_min 2.37
_cell_volume 1429.22(11)
_computing_cell_refinement 'SAINT (Bruker, 2003)'
_computing_data_collection 'APEX2 (Bruker, 2004)'
_computing_data_reduction 'SAINT (Bruker, 2003)'
_computing_molecular_graphics 'SHELXTL (Bruker, 2000)'
_computing_publication_material 'SHELXTL (Bruker, 2000)'
_computing_structure_refinement 'SHELXL-97 (Sheldrick, 1997)'
_computing_structure_solution 'SHELXS-97 (Sheldrick, 1997)'
_diffrn_ambient_temperature 100.0(1)
_diffrn_measured_fraction_theta_full 0.982
_diffrn_measured_fraction_theta_max 0.982
_diffrn_measurement_device_type 'Bruker SMART APEX II CCD Platform'
_diffrn_measurement_method 'area detector, \w scans per \f'
_diffrn_radiation_monochromator graphite
_diffrn_radiation_source 'fine-focus sealed tube'
_diffrn_radiation_type MoK\a
_diffrn_radiation_wavelength 0.71073
_diffrn_reflns_av_R_equivalents 0.0361
_diffrn_reflns_av_sigmaI/netI 0.0317
_diffrn_reflns_limit_h_max 12
_diffrn_reflns_limit_h_min -12
_diffrn_reflns_limit_k_max 21
_diffrn_reflns_limit_k_min -21
_diffrn_reflns_limit_l_max 15
_diffrn_reflns_limit_l_min -15
_diffrn_reflns_number 21892
_diffrn_reflns_theta_full 30.49
_diffrn_reflns_theta_max 30.49
_diffrn_reflns_theta_min 2.37
_exptl_absorpt_coefficient_mu 0.127
_exptl_absorpt_correction_T_max 0.9887
_exptl_absorpt_correction_T_min 0.9812
_exptl_absorpt_correction_type multi-scan
_exptl_absorpt_process_details 'SADABS (Blessing, 1995)'
_exptl_crystal_colour colorless
_exptl_crystal_density_diffrn 1.191
_exptl_crystal_density_method 'not measured'
_exptl_crystal_description plate
_exptl_crystal_F_000 552
_exptl_crystal_size_max 0.15
_exptl_crystal_size_mid 0.11
_exptl_crystal_size_min 0.09
_refine_diff_density_max 0.398
_refine_diff_density_min -0.199
_refine_diff_density_rms 0.052
_refine_ls_extinction_method none
_refine_ls_goodness_of_fit_ref 1.039
_refine_ls_hydrogen_treatment constr
_refine_ls_matrix_type full
_refine_ls_number_parameters 167
_refine_ls_number_reflns 4271
_refine_ls_number_restraints 0
_refine_ls_restrained_S_all 1.039
_refine_ls_R_factor_all 0.0542
_refine_ls_R_factor_gt 0.0378
_refine_ls_shift/su_max 0.000
_refine_ls_shift/su_mean 0.000
_refine_ls_structure_factor_coef Fsqd
_refine_ls_weighting_details 'calc w=1/[\s^2^(Fo^2^)+(0.0550P)^2^+0.3624P] where P=(Fo^2^+2Fc^2^)/3'
_refine_ls_weighting_scheme calc
_refine_ls_wR_factor_gt 0.0976
_refine_ls_wR_factor_ref 0.1047
_reflns_number_gt 3319
_reflns_number_total 4271
_reflns_threshold_expression >2sigma(I)
_cod_data_source_file om0700258-file003.cif
_cod_data_source_block mBinAl2Me4solvent
_cod_database_code 4089351

loop_
_symmetry_equiv_pos_as_xyz
'x, y, z'
'-x+1/2, y+1/2, -z+1/2'
'-x, -y, -z'
'x-1/2, -y-1/2, z-1/2'

loop_
_atom_site_label
_atom_site_type_symbol
_atom_site_fract_x
_atom_site_fract_y
_atom_site_fract_z
_atom_site_U_iso_or_equiv
_atom_site_adp_type
_atom_site_occupancy
_atom_site_symmetry_multiplicity
_atom_site_calc_flag
_atom_site_refinement_flags
Al1 Al 0.03829(4) 0.18209(2) 0.07683(3) 0.01480(10) Uani 1 1 d .
C13 C -0.16854(15) 0.12703(9) 0.04569(13) 0.0271(3) Uani 1 1 d .
H13A H -0.1641 0.0656 0.0198 0.041 Uiso 1 1 calc R
H13B H -0.2458 0.1590 -0.0225 0.041 Uiso 1 1 calc R
H13C H -0.1984 0.1291 0.1243 0.041 Uiso 1 1 calc R
C14 C 0.04292(14) 0.30709(8) 0.12675(12) 0.0191(2) Uani 1 1 d .
H14A H 0.0940 0.3127 0.2191 0.029 Uiso 1 1 calc R
H14B H -0.0640 0.3296 0.1053 0.029 Uiso 1 1 calc R
H14C H 0.1011 0.3411 0.0806 0.029 Uiso 1 1 calc R
N11 N 0.19905(11) 0.11874(6) 0.19845(9) 0.01543(19) Uani 1 1 d .
N21 N 0.12029(12) 0.16760(6) -0.06229(9) 0.0156(2) Uani 1 1 d .
C11 C 0.45783(15) 0.05010(8) 0.28786(12) 0.0220(3) Uani 1 1 d .
H11A H 0.4857 0.0894 0.3622 0.033 Uiso 1 1 calc R
H11B H 0.5499 0.0395 0.2603 0.033 Uiso 1 1 calc R
H11C H 0.4199 -0.0059 0.3111 0.033 Uiso 1 1 calc R
C21 C 0.33164(13) 0.09221(7) 0.18016(11) 0.0167(2) Uani 1 1 d .
C31 C 0.36219(13) 0.10208(7) 0.06336(11) 0.0179(2) Uani 1 1 d .
H31 H 0.4618 0.0829 0.0613 0.021 Uiso 1 1 calc R
C41 C 0.26271(14) 0.13700(7) -0.05111(11) 0.0170(2) Uani 1 1 d .
C51 C 0.32543(16) 0.14043(9) -0.16312(13) 0.0251(3) Uani 1 1 d .
H51A H 0.2598 0.1044 -0.2331 0.038 Uiso 1 1 calc R
H51B H 0.4324 0.1177 -0.1372 0.038 Uiso 1 1 calc R
H51C H 0.3250 0.2015 -0.1921 0.038 Uiso 1 1 calc R
C12 C 0.17693(15) 0.10557(8) 0.32455(11) 0.0185(2) Uani 1 1 d .
H12A H 0.0890 0.1430 0.3296 0.022 Uiso 1 1 calc R
H12B H 0.2718 0.1263 0.3912 0.022 Uiso 1 1 calc R
C22 C 0.14448(13) 0.01142(7) 0.35548(11) 0.0159(2) Uani 1 1 d .
C32 C 0.07616(14) -0.04944(8) 0.25920(11) 0.0169(2) Uani 1 1 d .
H32 H 0.0534 -0.0328 0.1719 0.020 Uiso 1 1 calc R
C42 C 0.04108(13) -0.13434(7) 0.28989(11) 0.0161(2) Uani 1 1 d .
C52 C 0.07326(14) -0.15815(8) 0.41804(11) 0.0173(2) Uani 1 1 d .
H52 H 0.0471 -0.2154 0.4397 0.021 Uiso 1 1 calc R
C62 C 0.14340(14) -0.09833(8) 0.51397(11) 0.0186(2) Uani 1 1 d .
H62 H 0.1667 -0.1151 0.6012 0.022 Uiso 1 1 calc R
C72 C 0.17969(14) -0.01408(8) 0.48302(11) 0.0178(2) Uani 1 1 d .
H72 H 0.2288 0.0263 0.5492 0.021 Uiso 1 1 calc R
C82 C 0.02451(15) 0.20275(8) -0.18656(11) 0.0188(2) Uani 1 1 d .
H82A H 0.0887 0.2447 -0.2178 0.023 Uiso 1 1 calc R
H82B H -0.0635 0.2362 -0.1732 0.023 Uiso 1 1 calc R

loop_
_atom_site_aniso_label
_atom_site_aniso_U_11
_atom_site_aniso_U_22
_atom_site_aniso_U_33
_atom_site_aniso_U_23
_atom_site_aniso_U_13
_atom_site_aniso_U_12
Al1 0.01443(17) 0.01487(17) 0.01438(17) -0.00013(12) 0.00335(13) -0.00042(12)
C13 0.0194(6) 0.0304(7) 0.0302(7) 0.0001(5) 0.0056(5) -0.0053(5)
C14 0.0211(6) 0.0186(6) 0.0184(5) -0.0003(4) 0.0070(5) 0.0026(4)
N11 0.0181(5) 0.0135(4) 0.0138(4) -0.0003(3) 0.0036(4) -0.0012(3)
N21 0.0189(5) 0.0131(4) 0.0134(4) -0.0011(3) 0.0030(4) -0.0015(3)
C11 0.0201(6) 0.0193(6) 0.0227(6) 0.0024(5) 0.0006(5) 0.0020(5)
C21 0.0167(5) 0.0112(5) 0.0189(5) -0.0020(4) 0.0007(4) -0.0026(4)
C31 0.0154(5) 0.0155(5) 0.0222(6) -0.0026(4) 0.0050(4) -0.0009(4)
C41 0.0200(5) 0.0136(5) 0.0179(5) -0.0040(4) 0.0067(4) -0.0045(4)
C51 0.0266(6) 0.0303(7) 0.0219(6) -0.0018(5) 0.0126(5) -0.0007(5)
C12 0.0258(6) 0.0152(5) 0.0133(5) -0.0014(4) 0.0042(4) -0.0012(4)
C22 0.0176(5) 0.0158(5) 0.0137(5) 0.0006(4) 0.0036(4) 0.0008(4)
C32 0.0208(5) 0.0167(5) 0.0120(5) 0.0009(4) 0.0033(4) 0.0005(4)
C42 0.0177(5) 0.0159(5) 0.0133(5) 0.0003(4) 0.0029(4) 0.0009(4)
C52 0.0184(5) 0.0170(5) 0.0163(5) 0.0033(4) 0.0050(4) 0.0019(4)
C62 0.0193(5) 0.0227(6) 0.0130(5) 0.0034(4) 0.0038(4) 0.0030(4)
C72 0.0190(5) 0.0199(6) 0.0127(5) -0.0015(4) 0.0021(4) 0.0012(4)
C82 0.0254(6) 0.0137(5) 0.0154(5) 0.0010(4) 0.0037(4) -0.0003(4)

loop_
_atom_type_symbol
_atom_type_description
_atom_type_scat_dispersion_real
_atom_type_scat_dispersion_imag
_atom_type_scat_source
C C 0.0033 0.0016 'International Tables Vol C Tables 4.2.6.8 and 6.1.1.4'
H H 0.0000 0.0000 'International Tables Vol C Tables 4.2.6.8 and 6.1.1.4'
N N 0.0061 0.0033 'International Tables Vol C Tables 4.2.6.8 and 6.1.1.4'
Al Al 0.0645 0.0514 'International Tables Vol C Tables 4.2.6.8 and 6.1.1.4'

loop_
_geom_angle_atom_site_label_1
_geom_angle_atom_site_label_2
_geom_angle_atom_site_label_3
_geom_angle
_geom_angle_site_symmetry_1
_geom_angle_site_symmetry_3
N11 Al1 N21 96.05(4) . .
N11 Al1 C14 110.21(5) . .
N21 Al1 C14 110.73(5) . .
N11 Al1 C13 112.44(5) . .
N21 Al1 C13 112.98(5) . .
C14 Al1 C13 113.22(6) . .
Al1 C13 H13A 109.5 . .
Al1 C13 H13B 109.5 . .
H13A C13 H13B 109.5 . .
Al1 C13 H13C 109.5 . .
H13A C13 H13C 109.5 . .
H13B C13 H13C 109.5 . .
Al1 C14 H14A 109.5 . .
Al1 C14 H14B 109.5 . .
H14A C14 H14B 109.5 . .
Al1 C14 H14C 109.5 . .
H14A C14 H14C 109.5 . .
H14B C14 H14C 109.5 . .
C21 N11 C12 119.15(10) . .
C21 N11 Al1 124.85(8) . .
C12 N11 Al1 115.80(8) . .
C41 N21 C82 119.00(10) . .
C41 N21 Al1 124.46(8) . .
C82 N21 Al1 116.13(8) . .
C21 C11 H11A 109.5 . .
C21 C11 H11B 109.5 . .
H11A C11 H11B 109.5 . .
C21 C11 H11C 109.5 . .
H11A C11 H11C 109.5 . .
H11B C11 H11C 109.5 . .
N11 C21 C31 122.89(10) . .
N11 C21 C11 120.31(11) . .
C31 C21 C11 116.79(11) . .
C21 C31 C41 127.54(11) . .
C21 C31 H31 116.2 . .
C41 C31 H31 116.2 . .
N21 C41 C31 123.04(11) . .
N21 C41 C51 120.32(11) . .
C31 C41 C51 116.62(11) . .
C41 C51 H51A 109.5 . .
C41 C51 H51B 109.5 . .
H51A C51 H51B 109.5 . .
C41 C51 H51C 109.5 . .
H51A C51 H51C 109.5 . .
H51B C51 H51C 109.5 . .
N11 C12 C22 115.42(9) . .
N11 C12 H12A 108.4 . .
C22 C12 H12A 108.4 . .
N11 C12 H12B 108.4 . .
C22 C12 H12B 108.4 . .
H12A C12 H12B 107.5 . .
C72 C22 C32 119.21(11) . .
C72 C22 C12 119.13(10) . .
C32 C22 C12 121.63(10) . .
C42 C32 C22 120.64(10) . .
C42 C32 H32 119.7 . .
C22 C32 H32 119.7 . .
C52 C42 C32 119.45(10) . .
C52 C42 C82 119.27(10) . 3
C32 C42 C82 121.21(10) . 3
C62 C52 C42 120.07(11) . .
C62 C52 H52 120.0 . .
C42 C52 H52 120.0 . .
C52 C62 C72 120.29(11) . .
C52 C62 H62 119.9 . .
C72 C62 H62 119.9 . .
C62 C72 C22 120.30(11) . .
C62 C72 H72 119.8 . .
C22 C72 H72 119.8 . .
N21 C82 C42 115.27(9) . 3
N21 C82 H82A 108.5 . .
C42 C82 H82A 108.5 3 .
N21 C82 H82B 108.5 . .
C42 C82 H82B 108.5 3 .
H82A C82 H82B 107.5 . .

loop_
_geom_bond_atom_site_label_1
_geom_bond_atom_site_label_2
_geom_bond_distance
_geom_bond_site_symmetry_2
Al1 N11 1.9019(10) .
Al1 N21 1.9023(10) .
Al1 C14 1.9734(12) .
Al1 C13 1.9736(13) .
C13 H13A 0.9800 .
C13 H13B 0.9800 .
C13 H13C 0.9800 .
C14 H14A 0.9800 .
C14 H14B 0.9800 .
C14 H14C 0.9800 .
N11 C21 1.3327(15) .
N11 C12 1.4714(14) .
N21 C41 1.3341(15) .
N21 C82 1.4721(15) .
C11 C21 1.5077(16) .
C11 H11A 0.9800 .
C11 H11B 0.9800 .
C11 H11C 0.9800 .
C21 C31 1.3995(17) .
C31 C41 1.4041(16) .
C31 H31 0.9500 .
C41 C51 1.5034(17) .
C51 H51A 0.9800 .
C51 H51B 0.9800 .
C51 H51C 0.9800 .
C12 C22 1.5190(16) .
C12 H12A 0.9900 .
C12 H12B 0.9900 .
C22 C72 1.3920(15) .
C22 C32 1.3967(16) .
C32 C42 1.3937(16) .
C32 H32 0.9500 .
C42 C52 1.3939(16) .
C42 C82 1.5178(16) 3
C52 C62 1.3875(17) .
C52 H52 0.9500 .
C62 C72 1.3886(17) .
C62 H62 0.9500 .
C72 H72 0.9500 .
C82 C42 1.5178(16) 3
C82 H82A 0.9900 .
C82 H82B 0.9900 .

loop_
_geom_torsion_atom_site_label_1
_geom_torsion_atom_site_label_2
_geom_torsion_atom_site_label_3
_geom_torsion_atom_site_label_4
_geom_torsion
_geom_torsion_site_symmetry_1
_geom_torsion_site_symmetry_4
N21 Al1 N11 C21 10.28(10) . .
C14 Al1 N11 C21 -104.44(10) . .
C13 Al1 N11 C21 128.22(10) . .
N21 Al1 N11 C12 -174.86(8) . .
C14 Al1 N11 C12 70.41(9) . .
C13 Al1 N11 C12 -56.92(9) . .
N11 Al1 N21 C41 -11.43(10) . .
C14 Al1 N21 C41 102.87(10) . .
C13 Al1 N21 C41 -128.94(10) . .
N11 Al1 N21 C82 176.00(8) . .
C14 Al1 N21 C82 -69.70(9) . .
C13 Al1 N21 C82 58.49(9) . .
C12 N11 C21 C31 179.92(10) . .
Al1 N11 C21 C31 -5.38(16) . .
C12 N11 C21 C11 -0.62(16) . .
Al1 N11 C21 C11 174.07(8) . .
N11 C21 C31 C41 -2.24(18) . .
C11 C21 C31 C41 178.29(11) . .
C82 N21 C41 C31 -179.84(10) . .
Al1 N21 C41 C31 7.78(16) . .
C82 N21 C41 C51 1.41(16) . .
Al1 N21 C41 C51 -170.97(9) . .
C21 C31 C41 N21 0.92(19) . .
C21 C31 C41 C51 179.72(11) . .
C21 N11 C12 C22 -74.00(13) . .
Al1 N11 C12 C22 110.84(10) . .
N11 C12 C22 C72 155.89(11) . .
N11 C12 C22 C32 -25.97(16) . .
C72 C22 C32 C42 1.03(17) . .
C12 C22 C32 C42 -177.12(11) . .
C22 C32 C42 C52 0.66(18) . .
C22 C32 C42 C82 -176.44(11) . 3
C32 C42 C52 C62 -1.68(18) . .
C82 C42 C52 C62 175.47(11) 3 .
C42 C52 C62 C72 1.01(18) . .
C52 C62 C72 C22 0.70(18) . .
C32 C22 C72 C62 -1.71(18) . .
C12 C22 C72 C62 176.48(11) . .
C41 N21 C82 C42 72.78(14) . 3
Al1 N21 C82 C42 -114.22(10) . 3
